data_7201718
loop_
_publ_author_name
'Alshahateet, Solhe F.'
'Bishop, Roger'
'Craig, Donald C.'
'Kooli, Fethi'
'Scudder, Marcia L.'

_publ_section_title
;
 The Janus-like behaviour of sulfur in substituted diquinoline
 inclusion crystal structures
;
_journal_issue 3
_journal_name_full CrystEngComm
_journal_page_first 297
_journal_paper_doi 10.1039/b713533p
_journal_volume 10
_journal_year 2008
_chemical_formula_moiety 'C34 H22 Br2 N2 S,C S2'
_chemical_formula_sum 'C35 H22 Br2 N2 S3'
_chemical_formula_weight 726.6
_space_group_IT_number 2
_symmetry_cell_setting triclinic
_symmetry_space_group_name_Hall '-P 1'
_symmetry_space_group_name_H-M 'P -1'
_atom_type_scat_source 'International Tables for X-ray Crystallography, Vol. IV'
_audit_creation_method 'RAELSPUB and manual entry'
_cell_angle_alpha 104.96(3)
_cell_angle_beta 99.56(3)
_cell_angle_gamma 97.30(3)
_cell_formula_units_Z 2
_cell_length_a 9.964(5)
_cell_length_b 10.551(5)
_cell_length_c 15.788(8)
_cell_measurement_reflns_used 25
_cell_measurement_temperature 294
_cell_measurement_theta_max 13
_cell_measurement_theta_min 11
_cell_volume 1555.9(14)
_computing_cell_refinement 'CAD4 Version 5.0, 1989'
_computing_data_collection 'CAD4 Version 5.0, 1989'
_computing_data_reduction 'Local program'
_computing_molecular_graphics 'ORTEP-II, (Johnson, 1976)'
_computing_publication_material 'Local programs'
_computing_structure_refinement 'RAELS, (Rae, 1989)'
_computing_structure_solution 'SIR92 (Altomare et al, 1994)'
_diffrn_measurement_device_type 'Nonius CAD-4'
_diffrn_measurement_method \w--2\q
_diffrn_radiation_type 'Mo K\a'
_diffrn_radiation_wavelength 0.71073
_diffrn_reflns_av_R_equivalents 0.042
_diffrn_reflns_limit_h_max 11
_diffrn_reflns_limit_h_min -11
_diffrn_reflns_limit_k_max 12
_diffrn_reflns_limit_k_min -12
_diffrn_reflns_limit_l_max 18
_diffrn_reflns_limit_l_min 0
_diffrn_reflns_number 5622
_diffrn_reflns_theta_max 25
_diffrn_standards_decay_% 4
_diffrn_standards_interval_time 30min
_diffrn_standards_number 1
_exptl_absorpt_coefficient_mu 2.810
_exptl_absorpt_correction_T_max 0.73
_exptl_absorpt_correction_T_min 0.49
_exptl_absorpt_correction_type analytical
_exptl_absorpt_process_details '(DeMeulenaer & Tompa, 1965)'
_exptl_crystal_colour colourless
_exptl_crystal_density_diffrn 1.55
_exptl_crystal_density_method 'not measured'
_exptl_crystal_description tabular
_exptl_crystal_F_000 728.0
_exptl_crystal_size_max 0.30
_exptl_crystal_size_mid 0.25
_exptl_crystal_size_min 0.06
_refine_diff_density_max 1.06
_refine_diff_density_min -1.21
_refine_ls_extinction_method none
_refine_ls_goodness_of_fit_ref 1.85
_refine_ls_hydrogen_treatment noref
_refine_ls_number_parameters 197
_refine_ls_number_reflns 3166
_refine_ls_R_factor_gt 0.064
_refine_ls_shift/su_max 0.004
_refine_ls_structure_factor_coef F
_refine_ls_weighting_details 'w = 1/[\s^2^(F) + 0.0004F^2^]'
_refine_ls_weighting_scheme calc
_refine_ls_wR_factor_ref 0.071
_reflns_number_gt 3166
_reflns_number_total 5402
_reflns_threshold_expression I>2\s(I)
_cod_data_source_file b713533p.txt
_cod_data_source_block DRB324
_cod_original_cell_volume 1556(1)
_cod_database_code 7201718

loop_
_symmetry_equiv_pos_site_id
_symmetry_equiv_pos_as_xyz
1 x,y,z
2 -x,-y,-z

loop_
_atom_site_label
_atom_site_fract_x
_atom_site_fract_y
_atom_site_fract_z
_atom_site_U_iso_or_equiv
_atom_site_adp_type
_atom_site_type_symbol
_atom_site_occupancy
Br1 0.41589(11) 0.68554(9) 0.56075(6) 0.0519(3) Uani Br 1.0
Br2 0.95117(11) 0.85042(12) 0.90785(7) 0.0728(4) Uani Br 1.0
S1 0.7192(2) 0.8212(2) 0.7163(2) 0.0415(8) Uani S 1.0
N1 0.7257(7) 0.4463(6) 0.6995(4) 0.036(1) Uani N 1.0
N2 0.4516(7) 0.8292(6) 0.8733(4) 0.037(2) Uani N 1.0
C1 0.7692(8) 0.6804(8) 0.7512(5) 0.037(1) Uani C 1.0
C2 0.6656(8) 0.5511(8) 0.7074(5) 0.032(1) Uani C 1.0
C3 0.5220(8) 0.5445(7) 0.6820(5) 0.029(1) Uani C 1.0
C4 0.4592(8) 0.6690(7) 0.6855(5) 0.0310(9) Uani C 1.0
C5 0.5529(8) 0.7983(8) 0.7463(5) 0.036(1) Uani C 1.0
C6 0.5582(8) 0.7937(7) 0.8424(5) 0.034(1) Uani C 1.0
C7 0.6667(8) 0.7478(7) 0.8913(5) 0.034(1) Uani C 1.0
C8 0.7884(8) 0.7085(8) 0.8518(5) 0.0367(9) Uani C 1.0
C9 0.6421(9) 0.3211(8) 0.6671(5) 0.035(1) Uani C 1.0
C10 0.7084(9) 0.2085(8) 0.6542(5) 0.045(2) Uani C 1.0
C11 0.6295(11) 0.0834(9) 0.6235(6) 0.051(2) Uani C 1.0
C12 0.4857(11) 0.0681(9) 0.6080(6) 0.054(1) Uani C 1.0
C13 0.4191(9) 0.1724(8) 0.6165(6) 0.047(2) Uani C 1.0
C14 0.4978(8) 0.3057(8) 0.6464(5) 0.035(1) Uani C 1.0
C15 0.4349(8) 0.4194(8) 0.6512(5) 0.032(1) Uani C 1.0
C16 0.4406(9) 0.8253(8) 0.9574(6) 0.042(2) Uani C 1.0
C17 0.3306(9) 0.8694(9) 0.9922(6) 0.052(2) Uani C 1.0
C18 0.3150(10) 0.8658(10) 1.0754(7) 0.064(2) Uani C 1.0
C19 0.4146(11) 0.8181(10) 1.1289(6) 0.064(2) Uani C 1.0
C20 0.5244(10) 0.7775(9) 1.0984(6) 0.054(2) Uani C 1.0
C21 0.5433(9) 0.7788(8) 1.0124(6) 0.042(2) Uani C 1.0
C22 0.6562(8) 0.7371(8) 0.9751(5) 0.038(2) Uani C 1.0
C23 0.2837(7) 0.4052(6) 0.6221(4) 0.038(2) Uani C 1.0
C24 0.2008(7) 0.4414(6) 0.6829(4) 0.048(2) Uani C 1.0
C25 0.0603(7) 0.4283(7) 0.6533(6) 0.067(2) Uani C 1.0
C26 0.0011(8) 0.3798(7) 0.5644(5) 0.076(3) Uani C 1.0
C27 0.0828(8) 0.3440(7) 0.5044(5) 0.070(3) Uani C 1.0
C28 0.2236(7) 0.3561(6) 0.5322(4) 0.051(2) Uani C 1.0
C29 0.7629(7) 0.6862(6) 1.0300(4) 0.045(2) Uani C 1.0
C30 0.7603(8) 0.5511(7) 1.0150(5) 0.068(3) Uani C 1.0
C31 0.8627(10) 0.5061(8) 1.0632(6) 0.090(4) Uani C 1.0
C32 0.9673(9) 0.5931(9) 1.1260(5) 0.090(4) Uani C 1.0
C33 0.9700(7) 0.7265(9) 1.1409(4) 0.076(3) Uani C 1.0
C34 0.8689(7) 0.7742(7) 1.0936(4) 0.055(2) Uani C 1.0
S1Cds 0.1913(5) 0.8962(5) 0.7337(3) 0.125(2) Uani S 1.0
S2Cds 0.0279(5) 1.0430(5) 0.6233(3) 0.128(2) Uani S 1.0
C1Cds 0.1086(12) 0.9669(12) 0.6797(8) 0.083(4) Uani C 1.0
HC1 0.8599 0.6665 0.7345 0.040 Uani H 1.0
HC4 0.3708 0.6581 0.7072 0.030 Uani H 1.0
HC5 0.5070 0.8746 0.7381 0.038 Uani H 1.0
HC8 0.8092 0.6261 0.8674 0.035 Uani H 1.0
HC10 0.8116 0.2202 0.6674 0.053 Uani H 1.0
HC11 0.6749 0.0032 0.6122 0.061 Uani H 1.0
HC12 0.4299 -0.0239 0.5898 0.067 Uani H 1.0
HC13 0.3158 0.1575 0.6022 0.057 Uani H 1.0
HC17 0.2612 0.9047 0.9553 0.056 Uani H 1.0
HC18 0.2338 0.8965 1.0989 0.075 Uani H 1.0
HC19 0.4028 0.8148 1.1900 0.076 Uani H 1.0
HC20 0.5940 0.7456 1.1376 0.058 Uani H 1.0
HC24 0.2427 0.4772 0.7484 0.056 Uani H 1.0
HC25 0.0008 0.4547 0.6977 0.088 Uani H 1.0
HC26 -0.1010 0.3706 0.5436 0.101 Uani H 1.0
HC27 0.0399 0.3083 0.4390 0.094 Uani H 1.0
HC28 0.2822 0.3294 0.4872 0.060 Uani H 1.0
HC30 0.6842 0.4859 0.9691 0.087 Uani H 1.0
HC31 0.8602 0.4080 1.0520 0.125 Uani H 1.0
HC32 1.0411 0.5594 1.1607 0.119 Uani H 1.0
HC33 1.0465 0.7909 1.1869 0.102 Uani H 1.0
HC34 0.8724 0.8725 1.1053 0.066 Uani H 1.0

loop_
_atom_site_aniso_label
_atom_site_aniso_U_11
_atom_site_aniso_U_22
_atom_site_aniso_U_33
_atom_site_aniso_U_12
_atom_site_aniso_U_13
_atom_site_aniso_U_23
_atom_site_aniso_type_symbol
Br1 0.0672(7) 0.0413(6) 0.0379(6) 0.0069(5) -0.0106(5) 0.0098(4) Br
Br2 0.0441(7) 0.0841(9) 0.0624(7) -0.0157(6) -0.0093(5) -0.0015(6) Br
S1 0.042(1) 0.035(1) 0.044(1) -0.0003(9) 0.005(1) 0.010(1) S
N1 0.034(2) 0.038(2) 0.033(3) 0.012(2) -0.004(2) 0.007(2) N
N2 0.027(3) 0.034(3) 0.036(2) 0.000(2) 0.001(2) -0.008(2) N
C1 0.033(1) 0.036(2) 0.036(2) 0.0016(9) 0.002(1) 0.007(1) C
C2 0.030(2) 0.032(1) 0.029(2) 0.006(1) 0.001(2) 0.005(1) C
C3 0.031(2) 0.026(1) 0.027(2) 0.007(1) 0.001(1) 0.004(1) C
C4 0.035(1) 0.025(2) 0.030(2) 0.007(1) 0.002(1) 0.005(2) C
C5 0.041(1) 0.025(1) 0.036(2) 0.004(1) 0.003(1) 0.006(1) C
C6 0.038(2) 0.023(2) 0.034(2) 0.003(1) 0.000(2) 0.002(1) C
C7 0.034(2) 0.027(2) 0.033(1) 0.001(2) -0.002(2) 0.000(2) C
C8 0.032(2) 0.034(2) 0.035(2) 0.000(1) -0.001(1) 0.002(2) C
C9 0.042(2) 0.034(2) 0.028(2) 0.014(2) 0.002(2) 0.007(1) C
C10 0.058(2) 0.040(2) 0.037(3) 0.024(2) 0.005(3) 0.010(2) C
C11 0.079(4) 0.036(2) 0.041(4) 0.024(2) 0.008(4) 0.010(2) C
C12 0.077(4) 0.030(2) 0.050(4) 0.009(2) 0.005(4) 0.009(2) C
C13 0.056(2) 0.031(2) 0.049(4) 0.002(2) 0.004(3) 0.010(2) C
C14 0.041(2) 0.030(2) 0.031(3) 0.007(2) 0.003(2) 0.007(2) C
C15 0.032(3) 0.031(2) 0.031(3) 0.005(2) 0.003(2) 0.007(2) C
C16 0.032(2) 0.041(3) 0.039(2) -0.001(2) 0.006(2) -0.006(2) C
C17 0.036(2) 0.058(4) 0.050(3) 0.001(2) 0.013(2) -0.006(3) C
C18 0.049(3) 0.075(5) 0.055(3) 0.000(3) 0.023(3) -0.003(3) C
C19 0.061(4) 0.074(5) 0.048(2) -0.004(3) 0.022(3) 0.003(3) C
C20 0.056(4) 0.056(4) 0.040(2) -0.004(3) 0.012(2) 0.003(2) C
C21 0.040(2) 0.040(3) 0.036(2) -0.003(2) 0.005(2) -0.002(2) C
C22 0.038(3) 0.031(3) 0.033(3) -0.001(2) 0.000(2) -0.003(2) C
C23 0.036(3) 0.029(4) 0.045(3) 0.005(2) 0.001(2) 0.012(3) C
C24 0.040(3) 0.047(4) 0.062(3) 0.010(2) 0.013(2) 0.022(3) C
C25 0.039(3) 0.069(5) 0.103(5) 0.013(3) 0.018(3) 0.041(5) C
C26 0.036(3) 0.077(6) 0.115(6) -0.001(2) -0.008(2) 0.049(5) C
C27 0.050(3) 0.067(5) 0.078(4) -0.011(3) -0.022(3) 0.027(4) C
C28 0.049(3) 0.042(4) 0.049(3) -0.003(2) -0.009(2) 0.009(3) C
C29 0.051(4) 0.049(4) 0.033(3) 0.010(3) 0.003(3) 0.010(3) C
C30 0.089(5) 0.052(3) 0.063(4) 0.018(3) 0.010(3) 0.021(3) C
C31 0.125(8) 0.087(4) 0.079(6) 0.055(5) 0.025(4) 0.043(4) C
C32 0.101(6) 0.135(7) 0.058(5) 0.069(6) 0.018(4) 0.047(5) C
C33 0.066(4) 0.122(6) 0.040(4) 0.035(4) -0.004(3) 0.020(4) C
C34 0.053(4) 0.070(3) 0.032(3) 0.012(3) -0.004(3) 0.006(3) C
S1Cds 0.126(4) 0.159(4) 0.102(3) 0.074(3) 0.021(3) 0.039(3) S
S2Cds 0.125(4) 0.131(4) 0.136(4) 0.051(3) 0.018(3) 0.046(3) S
C1Cds 0.068(8) 0.092(9) 0.077(9) 0.019(7) 0.022(7) -0.001(7) C

loop_
_geom_angle_atom_site_label_1
_geom_angle_atom_site_label_2
_geom_angle_atom_site_label_3
_geom_angle
_geom_angle_site_symmetry_1
_geom_angle_site_symmetry_2
_geom_angle_site_symmetry_3
_geom_angle_publ_flag
C1 S1 C5 93.1(4) 1_555 1_555 1_555 no
C2 N1 C9 118.0(7) 1_555 1_555 1_555 no
C6 N2 C16 119.5(7) 1_555 1_555 1_555 no
S1 C1 C2 113.6(5) 1_555 1_555 1_555 no
S1 C1 C8 110.7(6) 1_555 1_555 1_555 no
C2 C1 C8 108.2(6) 1_555 1_555 1_555 no
N1 C2 C1 111.8(7) 1_555 1_555 1_555 no
N1 C2 C3 124.0(7) 1_555 1_555 1_555 no
C1 C2 C3 124.2(7) 1_555 1_555 1_555 no
C2 C3 C4 121.7(7) 1_555 1_555 1_555 no
C2 C3 C15 119.2(7) 1_555 1_555 1_555 no
C4 C3 C15 119.1(7) 1_555 1_555 1_555 no
Br1 C4 C3 108.0(5) 1_555 1_555 1_555 no
Br1 C4 C5 108.5(5) 1_555 1_555 1_555 no
C3 C4 C5 114.3(6) 1_555 1_555 1_555 no
S1 C5 C4 111.7(6) 1_555 1_555 1_555 no
S1 C5 C6 114.7(6) 1_555 1_555 1_555 no
C4 C5 C6 106.6(6) 1_555 1_555 1_555 no
N2 C6 C5 113.2(7) 1_555 1_555 1_555 no
N2 C6 C7 123.8(8) 1_555 1_555 1_555 no
C5 C6 C7 122.8(7) 1_555 1_555 1_555 no
C6 C7 C8 121.3(7) 1_555 1_555 1_555 no
C6 C7 C22 118.3(8) 1_555 1_555 1_555 no
C8 C7 C22 120.3(7) 1_555 1_555 1_555 no
Br2 C8 C1 108.1(5) 1_555 1_555 1_555 no
Br2 C8 C7 109.2(5) 1_555 1_555 1_555 no
C1 C8 C7 116.0(7) 1_555 1_555 1_555 no
N1 C9 C10 117.6(8) 1_555 1_555 1_555 no
N1 C9 C14 121.6(7) 1_555 1_555 1_555 no
C10 C9 C14 120.8(8) 1_555 1_555 1_555 no
C9 C10 C11 119.3(8) 1_555 1_555 1_555 no
C10 C11 C12 119.9(8) 1_555 1_555 1_555 no
C11 C12 C13 122.5(9) 1_555 1_555 1_555 no
C12 C13 C14 119.5(9) 1_555 1_555 1_555 no
C9 C14 C13 117.9(8) 1_555 1_555 1_555 no
C9 C14 C15 119.6(7) 1_555 1_555 1_555 no
C13 C14 C15 122.4(8) 1_555 1_555 1_555 no
C3 C15 C14 117.4(7) 1_555 1_555 1_555 no
C3 C15 C23 122.0(7) 1_555 1_555 1_555 no
C14 C15 C23 120.6(7) 1_555 1_555 1_555 no
N2 C16 C17 119.6(8) 1_555 1_555 1_555 no
N2 C16 C21 121.4(8) 1_555 1_555 1_555 no
C17 C16 C21 119.0(8) 1_555 1_555 1_555 no
C16 C17 C18 121.4(9) 1_555 1_555 1_555 no
C17 C18 C19 119.6(9) 1_555 1_555 1_555 no
C18 C19 C20 120.8(9) 1_555 1_555 1_555 no
C19 C20 C21 121.2(9) 1_555 1_555 1_555 no
C16 C21 C20 118.0(8) 1_555 1_555 1_555 no
C16 C21 C22 117.3(8) 1_555 1_555 1_555 no
C20 C21 C22 124.6(9) 1_555 1_555 1_555 no
C7 C22 C21 119.5(8) 1_555 1_555 1_555 no
C7 C22 C29 122.0(7) 1_555 1_555 1_555 no
C21 C22 C29 118.5(7) 1_555 1_555 1_555 no
C15 C23 C24 121.5(6) 1_555 1_555 1_555 no
C15 C23 C28 119.5(6) 1_555 1_555 1_555 no
C24 C23 C28 119.0(6) 1_555 1_555 1_555 no
C23 C24 C25 119.9(5) 1_555 1_555 1_555 no
C24 C25 C26 121.0(6) 1_555 1_555 1_555 no
C25 C26 C27 119.1(7) 1_555 1_555 1_555 no
C26 C27 C28 121.0(6) 1_555 1_555 1_555 no
C23 C28 C27 119.9(5) 1_555 1_555 1_555 no
C22 C29 C30 120.7(6) 1_555 1_555 1_555 no
C22 C29 C34 120.3(6) 1_555 1_555 1_555 no
C30 C29 C34 119.0(6) 1_555 1_555 1_555 no
C29 C30 C31 119.9(5) 1_555 1_555 1_555 no
C30 C31 C32 121.0(6) 1_555 1_555 1_555 no
C31 C32 C33 119.1(7) 1_555 1_555 1_555 no
C32 C33 C34 121.0(6) 1_555 1_555 1_555 no
C29 C34 C33 119.9(5) 1_555 1_555 1_555 no
S1Cds C1Cds S2Cds 177.9(9) 1_555 1_555 1_555 no

loop_
_geom_bond_atom_site_label_1
_geom_bond_atom_site_label_2
_geom_bond_distance
_geom_bond_site_symmetry_1
_geom_bond_site_symmetry_2
_geom_bond_publ_flag
Br1 C4 2.002(7) 1_555 1_555 no
Br2 C8 1.969(8) 1_555 1_555 no
S1 C1 1.810(8) 1_555 1_555 no
S1 C5 1.802(8) 1_555 1_555 no
N1 C2 1.311(9) 1_555 1_555 no
N1 C9 1.390(9) 1_555 1_555 no
N2 C6 1.298(9) 1_555 1_555 no
N2 C16 1.361(10) 1_555 1_555 no
C1 C2 1.524(10) 1_555 1_555 no
C1 C8 1.513(10) 1_555 1_555 no
C2 C3 1.408(10) 1_555 1_555 no
C3 C4 1.519(10) 1_555 1_555 no
C3 C15 1.403(10) 1_555 1_555 no
C4 C5 1.535(10) 1_555 1_555 no
C5 C6 1.523(11) 1_555 1_555 no
C6 C7 1.432(10) 1_555 1_555 no
C7 C8 1.508(11) 1_555 1_555 no
C7 C22 1.376(11) 1_555 1_555 no
C9 C10 1.417(11) 1_555 1_555 no
C9 C14 1.399(11) 1_555 1_555 no
C10 C11 1.368(11) 1_555 1_555 no
C11 C12 1.394(13) 1_555 1_555 no
C12 C13 1.345(11) 1_555 1_555 no
C13 C14 1.438(11) 1_555 1_555 no
C14 C15 1.413(10) 1_555 1_555 no
C15 C23 1.477(10) 1_555 1_555 no
C16 C17 1.385(11) 1_555 1_555 no
C16 C21 1.448(11) 1_555 1_555 no
C17 C18 1.358(12) 1_555 1_555 no
C18 C19 1.422(14) 1_555 1_555 no
C19 C20 1.341(12) 1_555 1_555 no
C20 C21 1.405(11) 1_555 1_555 no
C21 C22 1.420(11) 1_555 1_555 no
C22 C29 1.500(10) 1_555 1_555 no
C23 C24 1.379(5) 1_555 1_555 no
C23 C28 1.379(5) 1_555 1_555 no
C24 C25 1.378(7) 1_555 1_555 no
C25 C26 1.362(6) 1_555 1_555 no
C26 C27 1.362(6) 1_555 1_555 no
C27 C28 1.378(7) 1_555 1_555 no
C29 C30 1.379(5) 1_555 1_555 no
C29 C34 1.379(5) 1_555 1_555 no
C30 C31 1.378(7) 1_555 1_555 no
C31 C32 1.362(6) 1_555 1_555 no
C32 C33 1.362(6) 1_555 1_555 no
C33 C34 1.378(7) 1_555 1_555 no
S1Cds C1Cds 1.487(13) 1_555 1_555 no
S2Cds C1Cds 1.543(13) 1_555 1_555 no
